data_1547959
loop_
_publ_author_name
'Christopher H. Woodall'
'Gavin A. Craig'
'Alessandro Prescimone'
'Martin Misek'
'Joan Cano'
'Juan Faus'
'Michael R. Probert'
'Simon Parsons'
'Stephen Moggach'
'Jose Martinez-Lillo'
'Mark Murrie'
'Konstantin V. Kamenev'
'Euan K. Brechin'

_publ_contact_author_name 'Alessandro Prescimone'
_publ_section_title
;
 Pressure induced enhancement of the magnetic ordering temperature in
 rhenium(IV) monomers
;
_journal_name_full 'Nature Communications'
_journal_page_first 13870
_journal_paper_doi 10.1038/ncomms13870
_journal_volume 7
_journal_year 2017
_chemical_absolute_configuration .
_chemical_compound_source 'F.J. Martinez Lillo'
_chemical_formula_moiety 'C6 H9 Cl4 N3 Re1'
_chemical_formula_sum 'C6 H9 Cl4 N3 Re'
_chemical_formula_weight 451.17
_space_group_IT_number 62
_symmetry_cell_setting orthorhombic
_symmetry_space_group_name_Hall '-P 2ac 2n'
_symmetry_space_group_name_H-M 'P n m a'
_atom_sites_solution_hydrogens geom
_atom_sites_solution_primary 'from the ambient pressure structure'
_audit_creation_date 13-10-14
_audit_creation_method CRYSTALS_ver_14.40
_cell_angle_alpha 90
_cell_angle_beta 90
_cell_angle_gamma 90
_cell_formula_units_Z 4
_cell_length_a 10.2971(5)
_cell_length_b 13.4016(9)
_cell_length_c 9.6238(10)
_cell_measurement_reflns_used 6258
_cell_measurement_temperature 300
_cell_measurement_theta_max 20.275
_cell_measurement_theta_min 2.237
_cell_volume 1328.06(18)
_computing_cell_refinement 'SAINT (Siemens ,1995)'
_computing_data_reduction 'SAINT (Siemens ,1995)'
_computing_molecular_graphics 'CAMERON (Watkin et al., 1996)'
_computing_publication_material 'CRYSTALS (Betteridge et al., 2003)'
_computing_structure_refinement 'CRYSTALS (Betteridge et al., 2003)'
_computing_structure_solution 'SHELXS 86 (Sheldrick, 1986)'
_diffrn_ambient_pressure 300000
_diffrn_ambient_temperature 300
_diffrn_measured_fraction_theta_full 0.719
_diffrn_measured_fraction_theta_max 0.694
_diffrn_measurement_device 'Rigaku Saturn 724 CCD'
_diffrn_measurement_device_type Area
_diffrn_measurement_method \w
_diffrn_radiation_monochromator silicon
_diffrn_radiation_type 'Synchrotron - Diamond Light Source Beamline I19'
_diffrn_radiation_wavelength 0.48590
_diffrn_reflns_av_R_equivalents 0.044
_diffrn_reflns_limit_h_max 14
_diffrn_reflns_limit_h_min -14
_diffrn_reflns_limit_k_max 18
_diffrn_reflns_limit_k_min -18
_diffrn_reflns_limit_l_max 10
_diffrn_reflns_limit_l_min -10
_diffrn_reflns_number 11196
_diffrn_reflns_theta_full 15.454
_diffrn_reflns_theta_max 20.334
_diffrn_reflns_theta_min 1.781
_diffrn_standards_interval_count .
_diffrn_standards_interval_time .
_diffrn_standards_number 0
_exptl_absorpt_coefficient_mu 3.629
_exptl_absorpt_correction_T_max 0.61
_exptl_absorpt_correction_T_min 0.51
_exptl_absorpt_correction_type multi-scan
_exptl_absorpt_process_details 'SADABS (Siemens, 1996)'
_exptl_crystal_colour 'light green'
_exptl_crystal_density_diffrn 2.256
_exptl_crystal_density_method 'not measured'
_exptl_crystal_description block
_exptl_crystal_F_000 836
_exptl_crystal_recrystallization_method
; 
evaporation of a CH3CN solution
;
_exptl_crystal_size_max 0.080
_exptl_crystal_size_mid 0.070
_exptl_crystal_size_min 0.050
_refine_diff_density_max 0.84
_refine_diff_density_min -1.53
_refine_ls_extinction_method None
_refine_ls_goodness_of_fit_ref 0.9141
_refine_ls_hydrogen_treatment noref
_refine_ls_matrix_type full
_refine_ls_number_parameters 66
_refine_ls_number_reflns 1315
_refine_ls_number_restraints 38
_refine_ls_R_factor_all 0.0298
_refine_ls_R_factor_gt 0.0257
_refine_ls_shift/su_max 0.0009936
_refine_ls_shift/su_mean 0.0000439
_refine_ls_structure_factor_coef F
_refine_ls_weighting_details
;
 Method, part 1, Chebychev polynomial, (Watkin, 1994, Prince, 1982) 
 [weight] = 1.0/[A~0~*T~0~(x)+A~1~*T~1~(x) ... +A~n-1~]*T~n-1~(x)] 
 where A~i~ are the Chebychev coefficients listed below and x= Fcalc/Fmax 
 Method = Robust Weighting (Prince, 1982) 
 W = [weight] * [1-(deltaF/6*sigmaF)^2^]^2^ 
 A~i~ are: 
 0.151 -0.109E-01 -0.232E-01 -0.717E-01 
;
_refine_ls_weighting_scheme calc
_refine_ls_wR_factor_all 0.0275
_refine_ls_wR_factor_gt 0.0222
_refine_ls_wR_factor_ref 0.0222
_reflns_limit_h_max 14
_reflns_limit_h_min 0
_reflns_limit_k_max 18
_reflns_limit_k_min 0
_reflns_limit_l_max 10
_reflns_limit_l_min 0
_reflns_number_gt 1315
_reflns_number_total 1470
_reflns_threshold_expression I>2.0\s(I)
_oxford_diffrn_Wilson_B_factor 0.00
_oxford_diffrn_Wilson_scale 0.00
_oxford_refine_ls_r_factor_ref 0.0257
_oxford_refine_ls_scale 0.12197(15)
_oxford_reflns_number_all 1459
_oxford_reflns_threshold_expression_ref I>2.0\s(I)
_oxford_structure_analysis_title 'recl06a in Pnma'
_cod_data_source_file ReCl4MeCN.MeCN0.30GPa.cif
_cod_data_source_block recl06a
_cod_original_sg_symbol_H-M 'P n m a '
_cod_original_formula_sum 'C6 H9 Cl4 N3 Re1'
_cod_database_code 1547959

loop_
_symmetry_equiv_pos_as_xyz
x,y,z
-x,-y,-z
-x+1/2,y+1/2,z+1/2
x+1/2,-y+1/2,-z+1/2
x,-y+1/2,z
-x,y+1/2,-z
-x+1/2,-y,z+1/2
x+1/2,y,-z+1/2

loop_
_atom_site_label
_atom_site_type_symbol
_atom_site_fract_x
_atom_site_fract_y
_atom_site_fract_z
_atom_site_U_iso_or_equiv
_atom_site_occupancy
_atom_site_adp_type
_atom_site_refinement_flags_posn
_atom_site_refinement_flags_adp
_atom_site_refinement_flags_occupancy
_atom_site_disorder_assembly
_atom_site_disorder_group
_atom_site_attached_hydrogens
Re1 Re 0.941040(14) 0.7500 0.48279(2) 0.0227 1.0000 Uani S T . . . .
Cl2 Cl 0.76376(12) 0.7500 0.6315(2) 0.0414 1.0000 Uani S TU . . . .
Cl3 Cl 1.09714(13) 0.7500 0.3073(2) 0.0423 1.0000 Uani S TU . . . .
Cl4 Cl 1.04573(8) 0.62535(6) 0.60218(14) 0.0406 1.0000 Uani . U . . . .
N5 N 0.8447(3) 0.6407(2) 0.3675(4) 0.0333 1.0000 Uani . U . . . .
C6 C 0.7926(4) 0.5834(2) 0.3015(6) 0.0416 1.0000 Uani . U . . . .
C3 C 0.7246(5) 0.5108(3) 0.2172(8) 0.0728 1.0000 Uani . U . . . .
C2 C 0.4231(15) 0.7500 0.535(2) 0.125(4) 1.0000 Uiso DS U . . . .
N2 N 0.4753(18) 0.5593(11) 0.499(2) 0.126(4) 0.5000 Uiso D U . . . .
C1 C 0.4510(19) 0.6443(12) 0.513(2) 0.125(4) 0.5000 Uiso D U . . . .
H31 H 0.7745 0.4520 0.2062 0.0922 1.0000 Uiso . . . . . .
H32 H 0.7060 0.5381 0.1272 0.0922 1.0000 Uiso . . . . . .
H33 H 0.6430 0.4934 0.2597 0.0922 1.0000 Uiso . . . . . .
H21 H 0.3506 0.7500 0.6026 0.1531 1.0000 Uiso . . . . . .
H22 H 0.4949 0.7831 0.5749 0.1531 0.5000 Uiso . . . . . .
H23 H 0.3969 0.7792 0.4525 0.1531 0.5000 Uiso . . . . . .

loop_
_atom_site_aniso_label
_atom_site_aniso_U_11
_atom_site_aniso_U_22
_atom_site_aniso_U_33
_atom_site_aniso_U_23
_atom_site_aniso_U_13
_atom_site_aniso_U_12
Re1 0.02252(9) 0.01738(10) 0.02829(18) 0.0000 -0.00266(6) 0.0000
Cl2 0.0368(5) 0.0384(6) 0.0491(13) 0.0000 0.0139(6) 0.0000
Cl3 0.0429(6) 0.0388(7) 0.0453(14) 0.0000 0.0171(6) 0.0000
Cl4 0.0418(4) 0.0318(4) 0.0481(10) 0.0104(4) -0.0095(4) 0.0074(3)
N5 0.0339(12) 0.0235(13) 0.042(3) -0.0008(10) -0.0087(12) -0.0011(9)
C6 0.0439(16) 0.0222(16) 0.059(4) -0.0035(13) -0.0221(18) 0.0041(11)
C3 0.078(3) 0.038(2) 0.103(7) -0.012(2) -0.058(4) -0.001(2)

loop_
_atom_type_symbol
_atom_type_scat_dispersion_real
_atom_type_scat_dispersion_imag
_atom_type_scat_Cromer_Mann_a1
_atom_type_scat_Cromer_Mann_b1
_atom_type_scat_Cromer_Mann_a2
_atom_type_scat_Cromer_Mann_b2
_atom_type_scat_Cromer_Mann_a3
_atom_type_scat_Cromer_Mann_b3
_atom_type_scat_Cromer_Mann_a4
_atom_type_scat_Cromer_Mann_b4
_atom_type_scat_Cromer_Mann_c
_atom_type_scat_source
C 0.0010 0.0007 2.3100 20.8439 1.0200 10.2075 1.5886 0.5687 0.8650 51.6512 0.2156 'International Tables Vol C 4.2.6.8 and 6.1.1.4'
N 0.0016 0.0014 12.2126 0.0057 3.1322 9.8933 2.0125 28.9975 1.1663 0.5826 -11.5290 'International Tables Vol C 4.2.6.8 and 6.1.1.4'
Cl 0.0774 0.0740 11.4604 0.0104 7.1964 1.1662 6.2556 18.5194 1.6455 47.7784 -9.5574 'International Tables Vol C 4.2.6.8 and 6.1.1.4'
Re -0.3615 3.8648 28.7621 1.6719 15.7189 9.0923 14.5564 0.3505 5.4417 52.0861 10.4720 'International Tables Vol C 4.2.6.8 and 6.1.1.4'
H 0.0000 0.0000 0.4930 10.5109 0.3229 26.1257 0.1402 3.1424 0.0408 57.7998 0.0030 'International Tables Vol C 4.2.6.8 and 6.1.1.4'

loop_
_geom_angle_atom_site_label_1
_geom_angle_site_symmetry_1
_geom_angle_atom_site_label_2
_geom_angle_site_symmetry_2
_geom_angle_atom_site_label_3
_geom_angle_site_symmetry_3
_geom_angle
_geom_angle_publ_flag
N5 5_565 Re1 . Cl4 5_565 88.77(9) yes
N5 5_565 Re1 . Cl2 . 87.35(10) yes
Cl4 5_565 Re1 . Cl2 . 93.49(4) yes
N5 5_565 Re1 . Cl3 . 86.72(10) yes
Cl4 5_565 Re1 . Cl3 . 92.22(4) yes
Cl2 . Re1 . Cl3 . 171.67(6) yes
N5 5_565 Re1 . Cl4 . 177.66(10) yes
Cl4 5_565 Re1 . Cl4 . 93.35(6) yes
Cl2 . Re1 . Cl4 . 93.49(4) yes
Cl3 . Re1 . Cl4 . 92.22(4) yes
N5 5_565 Re1 . N5 . 89.08(17) yes
Cl4 5_565 Re1 . N5 . 177.66(10) yes
Cl2 . Re1 . N5 . 87.35(10) yes
Cl3 . Re1 . N5 . 86.72(10) yes
Cl4 . Re1 . N5 . 88.77(9) yes
Re1 . N5 . C6 . 177.8(4) yes
N5 . C6 . C3 . 179.3(4) yes
C6 . C3 . H31 . 111.1 no
C6 . C3 . H32 . 110.3 no
H31 . C3 . H32 . 108.9 no
C6 . C3 . H33 . 110.3 no
H31 . C3 . H33 . 108.6 no
H32 . C3 . H33 . 107.5 no
C1 5_565 C2 . H22 5_565 111.2 no
C1 5_565 C2 . H23 5_565 109.9 no
H22 5_565 C2 . H23 5_565 112.2 no
C1 5_565 C2 . C1 . 151.5(20) yes
H22 5_565 C2 . C1 . 56.7 no
H23 5_565 C2 . C1 . 61.3 no
C1 5_565 C2 . H21 . 104.2 no
H22 5_565 C2 . H21 . 108.9 no
H23 5_565 C2 . H21 . 110.1 no
C1 . C2 . H21 . 104.2 no
C1 5_565 C2 . H22 . 56.7 no
H22 5_565 C2 . H22 . 56.1 no
H23 5_565 C2 . H22 . 140.8 no
C1 . C2 . H22 . 111.2 no
H21 . C2 . H22 . 108.9 no
C1 5_565 C2 . H23 . 61.3 no
H22 5_565 C2 . H23 . 140.8 no
H23 5_565 C2 . H23 . 50.1 no
C1 . C2 . H23 . 109.9 no
H21 . C2 . H23 . 110.1 no
H22 . C2 . H23 . 112.2 no
C2 . C1 . N2 . 177.8(19) yes

loop_
_geom_bond_atom_site_label_1
_geom_bond_site_symmetry_1
_geom_bond_atom_site_label_2
_geom_bond_site_symmetry_2
_geom_bond_distance
_geom_bond_publ_flag
Re1 . N5 5_565 2.088(3) yes
Re1 . Cl4 5_565 2.2963(9) yes
Re1 . Cl2 . 2.3194(14) yes
Re1 . Cl3 . 2.3315(15) yes
Re1 . Cl4 . 2.2963(9) yes
Re1 . N5 . 2.088(3) yes
N5 . C6 . 1.131(5) yes
C6 . C3 . 1.448(6) yes
C3 . H31 . 0.947 no
C3 . H32 . 0.960 no
C3 . H33 . 0.963 no
C2 . C1 5_565 1.461(15) yes
C2 . H22 5_565 0.944 no
C2 . H23 5_565 0.926 no
C2 . C1 . 1.461(15) yes
C2 . H21 . 0.989 no
C2 . H22 . 0.944 no
C2 . H23 . 0.926 no
N2 . C1 . 1.174(14) yes
